data_1565597
loop_
_publ_author_name
'Bhattacharyya, Manjit K.'
'Dutta, Debajit'
'Nashre-ul-Islam, Swah Mohd.'
'Frontera, Antonio'
'Sharma, Pranay'
'Verma, Akalesh K.'
'Das, Amal'

_publ_section_title
;
 Energetically significant antiparallel \p-stacking contacts in Co(II),
 Ni(II) and Cu(II) coordination compounds of pyridine-2,6-dicarboxylates:
 Antiproliferative evaluation and theoretical studies
;
_journal_name_full 'Inorganica Chimica Acta'
_journal_page_first 119233
_journal_paper_doi 10.1016/j.ica.2019.119233
_journal_volume 501
_journal_year 2020
_chemical_formula_sum 'C12 H12 Co N2 O7'
_chemical_formula_weight 355.17
_space_group_crystal_system monoclinic
_space_group_IT_number 14
_space_group_name_Hall '-P 2ybc'
_space_group_name_H-M_alt 'P 1 21/c 1'
_atom_sites_solution_hydrogens mixed
_audit_creation_method SHELXL-2018/3
_cell_angle_alpha 90
_cell_angle_beta 105.493(3)
_cell_angle_gamma 90
_cell_formula_units_Z 4
_cell_length_a 10.6062(7)
_cell_length_b 20.1457(13)
_cell_length_c 7.3306(5)
_cell_measurement_reflns_used 7465
_cell_measurement_temperature 293(2)
_cell_measurement_theta_max 28.14
_cell_measurement_theta_min 2.84
_cell_volume 1509.41(17)
_computing_structure_refinement 'SHELXL-2018/3 (Sheldrick, 2018)'
_diffrn_ambient_temperature 293(2)
_diffrn_measured_fraction_theta_full 1.000
_diffrn_measured_fraction_theta_max 0.991
_diffrn_measurement_device_type 'CCD area detector'
_diffrn_measurement_method 'phi and omega scans'
_diffrn_radiation_type MoK\a
_diffrn_radiation_wavelength 0.71073
_diffrn_reflns_av_R_equivalents 0.0640
_diffrn_reflns_av_unetI/netI 0.0346
_diffrn_reflns_Laue_measured_fraction_full 1.000
_diffrn_reflns_Laue_measured_fraction_max 0.991
_diffrn_reflns_limit_h_max 14
_diffrn_reflns_limit_h_min -12
_diffrn_reflns_limit_k_max 16
_diffrn_reflns_limit_k_min -27
_diffrn_reflns_limit_l_max 9
_diffrn_reflns_limit_l_min -9
_diffrn_reflns_number 21083
_diffrn_reflns_point_group_measured_fraction_full 1.000
_diffrn_reflns_point_group_measured_fraction_max 0.991
_diffrn_reflns_theta_full 25.242
_diffrn_reflns_theta_max 28.539
_diffrn_reflns_theta_min 1.993
_exptl_absorpt_coefficient_mu 1.172
_exptl_crystal_colour Red
_exptl_crystal_density_diffrn 1.563
_exptl_crystal_description Block
_exptl_crystal_F_000 724
_exptl_crystal_size_max 0.33
_exptl_crystal_size_mid 0.24
_exptl_crystal_size_min 0.14
_refine_diff_density_max 0.988
_refine_diff_density_min -0.466
_refine_diff_density_rms 0.102
_refine_ls_extinction_coef .
_refine_ls_extinction_method none
_refine_ls_goodness_of_fit_ref 1.088
_refine_ls_hydrogen_treatment constr
_refine_ls_matrix_type full
_refine_ls_number_parameters 199
_refine_ls_number_reflns 3798
_refine_ls_number_restraints 0
_refine_ls_restrained_S_all 1.088
_refine_ls_R_factor_all 0.0619
_refine_ls_R_factor_gt 0.0458
_refine_ls_shift/su_max 0.0
_refine_ls_shift/su_mean 0.0
_refine_ls_structure_factor_coef Fsqd
_refine_ls_weighting_details 'w=1/[\s^2^(Fo^2^)+(0.0917P)^2^+0.4372P] where P=(Fo^2^+2Fc^2^)/3'
_refine_ls_weighting_scheme calc
_refine_ls_wR_factor_gt 0.1450
_refine_ls_wR_factor_ref 0.1567
_reflns_Friedel_coverage 0.000
_reflns_Friedel_fraction_full .
_reflns_Friedel_fraction_max .
_reflns_number_gt 2827
_reflns_number_total 3798
_reflns_threshold_expression 'I > 2\s(I)'
_cod_data_source_file Copy26PDCH2O2.H2O.cif
_cod_data_source_block shelx
_cod_original_sg_symbol_H-M 'P 21/c'
_cod_database_code 1565597
_shelx_shelxl_version_number 2018/3
_shelx_space_group_comment
;
The symmetry employed for this shelxl refinement is uniquely defined
by the following loop, which should always be used as a source of
symmetry information in preference to the above space-group names.
They are only intended as comments.
;

loop_
_space_group_symop_operation_xyz
'x, y, z'
'-x, y+1/2, -z+1/2'
'-x, -y, -z'
'x, -y-1/2, z-1/2'

loop_
_atom_site_label
_atom_site_type_symbol
_atom_site_fract_x
_atom_site_fract_y
_atom_site_fract_z
_atom_site_U_iso_or_equiv
_atom_site_adp_type
_atom_site_occupancy
_atom_site_site_symmetry_order
_atom_site_calc_flag
_atom_site_refinement_flags_posn
_atom_site_refinement_flags_adp
_atom_site_refinement_flags_occupancy
_atom_site_disorder_assembly
_atom_site_disorder_group
Co1 Co 0.38187(3) 0.09600(2) 0.13210(5) 0.03553(16) Uani 1 1 d . . . . .
O3 O 0.3187(2) 0.19787(9) 0.0601(3) 0.0445(5) Uani 1 1 d . . . . .
O2 O 0.4519(2) 0.09723(8) -0.1114(3) 0.0431(5) Uani 1 1 d . . . . .
O6 O 0.7258(2) 0.01590(10) 0.4801(3) 0.0473(5) Uani 1 1 d . . . . .
O5 O 0.52943(19) 0.02359(9) 0.2690(3) 0.0409(4) Uani 1 1 d . . . . .
O4 O 0.3771(2) 0.30400(10) 0.1253(3) 0.0515(6) Uani 1 1 d . . . . .
O1 O 0.2891(2) 0.10098(9) 0.3519(3) 0.0431(5) Uani 1 1 d . . . . .
N2 N 0.5346(2) 0.15312(10) 0.2808(3) 0.0331(4) Uani 1 1 d . . . . .
C12 C 0.6326(2) 0.04780(14) 0.3792(3) 0.0363(6) Uani 1 1 d . . . . .
N1 N 0.2362(2) 0.02935(13) -0.0072(3) 0.0444(6) Uani 1 1 d . . . . .
C11 C 0.6416(2) 0.12285(14) 0.3853(3) 0.0358(5) Uani 1 1 d . . . . .
C8 C 0.6279(3) 0.25897(15) 0.3697(4) 0.0432(6) Uani 1 1 d . . . . .
H8 H 0.621699 0.305016 0.364181 0.052 Uiso 1 1 calc R U . . .
C7 C 0.5248(3) 0.21941(12) 0.2708(4) 0.0359(5) Uani 1 1 d . . . . .
C10 C 0.7487(3) 0.15977(15) 0.4858(4) 0.0463(7) Uani 1 1 d . . . . .
H10 H 0.823945 0.138843 0.557014 0.056 Uiso 1 1 calc R U . . .
C9 C 0.7407(3) 0.22804(15) 0.4771(5) 0.0502(7) Uani 1 1 d . . . . .
H9 H 0.811048 0.253575 0.543580 0.060 Uiso 1 1 calc R U . . .
C6 C 0.3974(3) 0.24326(14) 0.1431(3) 0.0387(6) Uani 1 1 d . . . . .
C5 C 0.2367(3) -0.03420(16) 0.0477(5) 0.0554(8) Uani 1 1 d . . . . .
H5 H 0.304295 -0.048564 0.148998 0.066 Uiso 1 1 calc R U . . .
C1 C 0.1375(3) 0.0487(2) -0.1532(5) 0.0625(9) Uani 1 1 d . . . . .
H1 H 0.135269 0.092429 -0.194388 0.075 Uiso 1 1 calc R U . . .
C2 C 0.0382(4) 0.0057(3) -0.2457(6) 0.0814(13) Uani 1 1 d . . . . .
H2 H -0.029374 0.020869 -0.345802 0.098 Uiso 1 1 calc R U . . .
C3 C 0.0405(4) -0.0575(3) -0.1899(7) 0.0905(17) Uani 1 1 d . . . . .
H3 H -0.025014 -0.086644 -0.251621 0.109 Uiso 1 1 calc R U . . .
C4 C 0.1413(4) -0.0793(2) -0.0391(7) 0.0799(13) Uani 1 1 d . . . . .
H4 H 0.144593 -0.123107 0.002285 0.096 Uiso 1 1 calc R U . . .
O7 O 0.0547(4) 0.2203(3) -0.126(4) 0.80(2) Uani 1 1 d . . . . .
H2B H 0.456900 0.061400 -0.161098 0.080 Uiso 1 1 d . U . . .
H1A H 0.313004 0.131701 0.427700 0.080 Uiso 1 1 d . U . . .
H1B H 0.289000 0.065400 0.415000 0.080 Uiso 1 1 d . U . . .
H2A H 0.431600 0.129313 -0.197300 0.080 Uiso 1 1 d . U . . .

loop_
_atom_site_aniso_label
_atom_site_aniso_U_11
_atom_site_aniso_U_22
_atom_site_aniso_U_33
_atom_site_aniso_U_23
_atom_site_aniso_U_13
_atom_site_aniso_U_12
Co1 0.0399(2) 0.0273(2) 0.0359(2) -0.00210(13) 0.00396(16) 0.00074(13)
O3 0.0510(11) 0.0315(10) 0.0450(10) -0.0011(8) 0.0027(9) 0.0058(8)
O2 0.0628(13) 0.0269(9) 0.0401(10) -0.0030(7) 0.0148(9) 0.0032(8)
O6 0.0437(11) 0.0334(10) 0.0580(11) 0.0071(9) 0.0017(9) 0.0037(8)
O5 0.0441(10) 0.0263(9) 0.0468(10) -0.0026(8) 0.0026(8) 0.0018(8)
O4 0.0802(17) 0.0271(10) 0.0421(11) 0.0025(7) 0.0077(11) 0.0105(9)
O1 0.0535(12) 0.0351(10) 0.0401(10) -0.0044(8) 0.0113(9) -0.0060(8)
N2 0.0385(11) 0.0275(10) 0.0330(10) -0.0008(8) 0.0091(8) -0.0001(8)
C12 0.0384(14) 0.0301(13) 0.0398(13) -0.0008(10) 0.0092(11) 0.0019(10)
N1 0.0404(12) 0.0486(14) 0.0422(12) -0.0108(10) 0.0078(10) 0.0003(10)
C11 0.0391(13) 0.0290(13) 0.0388(12) -0.0002(10) 0.0095(10) 0.0003(10)
C8 0.0523(17) 0.0280(14) 0.0500(15) -0.0018(11) 0.0152(13) -0.0037(11)
C7 0.0484(14) 0.0265(12) 0.0355(12) -0.0013(10) 0.0164(11) -0.0021(10)
C10 0.0390(14) 0.0397(15) 0.0547(16) -0.0032(13) 0.0028(12) 0.0002(12)
C9 0.0448(15) 0.0384(16) 0.0635(18) -0.0087(14) 0.0077(13) -0.0091(13)
C6 0.0568(16) 0.0295(14) 0.0319(12) 0.0012(10) 0.0155(11) 0.0048(11)
C5 0.0462(17) 0.0437(17) 0.071(2) -0.0134(15) 0.0072(15) -0.0066(13)
C1 0.0497(18) 0.079(3) 0.0516(17) -0.0073(16) 0.0015(14) 0.0070(16)
C2 0.0418(18) 0.130(4) 0.062(2) -0.033(3) -0.0037(15) 0.005(2)
C3 0.045(2) 0.113(4) 0.110(3) -0.071(3) 0.015(2) -0.022(2)
C4 0.060(2) 0.059(2) 0.119(4) -0.035(2) 0.021(2) -0.0158(18)
O7 0.047(3) 0.116(5) 2.00(6) 0.106(18) -0.125(10) 0.005(3)

loop_
_atom_type_symbol
_atom_type_description
_atom_type_scat_dispersion_real
_atom_type_scat_dispersion_imag
_atom_type_scat_source
C C 0.0033 0.0016 'International Tables Vol C Tables 4.2.6.8 and 6.1.1.4'
H H 0.0000 0.0000 'International Tables Vol C Tables 4.2.6.8 and 6.1.1.4'
N N 0.0061 0.0033 'International Tables Vol C Tables 4.2.6.8 and 6.1.1.4'
O O 0.0106 0.0060 'International Tables Vol C Tables 4.2.6.8 and 6.1.1.4'
Cl Cl 0.1484 0.1585 'International Tables Vol C Tables 4.2.6.8 and 6.1.1.4'
Co Co 0.3494 0.9721 'International Tables Vol C Tables 4.2.6.8 and 6.1.1.4'

loop_
_geom_angle_atom_site_label_1
_geom_angle_atom_site_label_2
_geom_angle_atom_site_label_3
_geom_angle
_geom_angle_site_symmetry_1
_geom_angle_site_symmetry_3
N2 Co1 N1 174.31(9) . .
N2 Co1 O1 91.76(8) . .
N1 Co1 O1 88.22(8) . .
N2 Co1 O2 92.10(8) . .
N1 Co1 O2 88.61(8) . .
O1 Co1 O2 172.23(8) . .
N2 Co1 O5 76.24(8) . .
N1 Co1 O5 98.10(9) . .
O1 Co1 O5 96.00(8) . .
O2 Co1 O5 91.47(8) . .
N2 Co1 O3 75.41(8) . .
N1 Co1 O3 110.27(8) . .
O1 Co1 O3 87.94(7) . .
O2 Co1 O3 86.51(7) . .
O5 Co1 O3 151.48(7) . .
C6 O3 Co1 116.03(17) . .
Co1 O2 H2B 116.52(16) . .
Co1 O2 H2A 122.36(16) . .
H2B O2 H2A 111.1(2) . .
C12 O5 Co1 115.25(17) . .
Co1 O1 H1A 115.44(17) . .
Co1 O1 H1B 116.37(16) . .
H1A O1 H1B 108.0(2) . .
C11 N2 C7 121.9(2) . .
C11 N2 Co1 118.63(18) . .
C7 N2 Co1 119.50(18) . .
O6 C12 O5 126.3(3) . .
O6 C12 C11 117.7(2) . .
O5 C12 C11 116.0(2) . .
C1 N1 C5 117.1(3) . .
C1 N1 Co1 121.3(2) . .
C5 N1 Co1 121.5(2) . .
N2 C11 C10 120.5(3) . .
N2 C11 C12 113.7(2) . .
C10 C11 C12 125.8(2) . .
C7 C8 C9 118.4(3) . .
C7 C8 H8 120.8 . .
C9 C8 H8 120.8 . .
N2 C7 C8 120.3(2) . .
N2 C7 C6 113.3(2) . .
C8 C7 C6 126.4(2) . .
C9 C10 C11 118.5(3) . .
C9 C10 H10 120.8 . .
C11 C10 H10 120.8 . .
C10 C9 C8 120.4(3) . .
C10 C9 H9 119.8 . .
C8 C9 H9 119.8 . .
O4 C6 O3 125.6(3) . .
O4 C6 C7 118.8(2) . .
O3 C6 C7 115.6(2) . .
N1 C5 C4 123.1(4) . .
N1 C5 H5 118.4 . .
C4 C5 H5 118.4 . .
N1 C1 C2 122.4(4) . .
N1 C1 H1 118.8 . .
C2 C1 H1 118.8 . .
C3 C2 C1 119.6(4) . .
C3 C2 H2 120.2 . .
C1 C2 H2 120.2 . .
C2 C3 C4 119.6(4) . .
C2 C3 H3 120.2 . .
C4 C3 H3 120.2 . .
C5 C4 C3 118.1(4) . .
C5 C4 H4 121.0 . .
C3 C4 H4 121.0 . .

loop_
_geom_bond_atom_site_label_1
_geom_bond_atom_site_label_2
_geom_bond_distance
_geom_bond_site_symmetry_2
Co1 N2 2.048(2) .
Co1 N1 2.095(2) .
Co1 O1 2.102(2) .
Co1 O2 2.109(2) .
Co1 O5 2.1784(19) .
Co1 O3 2.1797(18) .
O3 C6 1.278(3) .
O2 H2B 0.8166(17) .
O2 H2A 0.8879(19) .
O6 C12 1.243(3) .
O5 C12 1.271(3) .
O4 C6 1.243(3) .
O1 H1A 0.8252(18) .
O1 H1B 0.8533(18) .
N2 C11 1.335(3) .
N2 C7 1.340(3) .
C12 C11 1.515(4) .
N1 C1 1.340(4) .
N1 C5 1.342(4) .
C11 C10 1.392(4) .
C8 C7 1.390(4) .
C8 C9 1.391(4) .
C8 H8 0.9300 .
C7 C6 1.502(4) .
C10 C9 1.378(4) .
C10 H10 0.9300 .
C9 H9 0.9300 .
C5 C4 1.382(5) .
C5 H5 0.9300 .
C1 C2 1.392(6) .
C1 H1 0.9300 .
C2 C3 1.334(7) .
C2 H2 0.9300 .
C3 C4 1.388(7) .
C3 H3 0.9300 .
C4 H4 0.9300 .

loop_
_geom_torsion_atom_site_label_1
_geom_torsion_atom_site_label_2
_geom_torsion_atom_site_label_3
_geom_torsion_atom_site_label_4
_geom_torsion
_geom_torsion_site_symmetry_1
_geom_torsion_site_symmetry_2
_geom_torsion_site_symmetry_3
_geom_torsion_site_symmetry_4
Co1 O5 C12 O6 175.5(2) . . . .
Co1 O5 C12 C11 -4.9(3) . . . .
C7 N2 C11 C10 -1.2(4) . . . .
Co1 N2 C11 C10 178.7(2) . . . .
C7 N2 C11 C12 179.5(2) . . . .
Co1 N2 C11 C12 -0.6(3) . . . .
O6 C12 C11 N2 -176.6(2) . . . .
O5 C12 C11 N2 3.8(3) . . . .
O6 C12 C11 C10 4.1(4) . . . .
O5 C12 C11 C10 -175.5(3) . . . .
C11 N2 C7 C8 0.4(4) . . . .
Co1 N2 C7 C8 -179.52(18) . . . .
C11 N2 C7 C6 179.1(2) . . . .
Co1 N2 C7 C6 -0.8(3) . . . .
C9 C8 C7 N2 0.5(4) . . . .
C9 C8 C7 C6 -178.0(3) . . . .
N2 C11 C10 C9 1.1(4) . . . .
C12 C11 C10 C9 -179.6(3) . . . .
C11 C10 C9 C8 -0.2(5) . . . .
C7 C8 C9 C10 -0.5(4) . . . .
Co1 O3 C6 O4 -177.6(2) . . . .
Co1 O3 C6 C7 2.9(3) . . . .
N2 C7 C6 O4 179.0(2) . . . .
C8 C7 C6 O4 -2.4(4) . . . .
N2 C7 C6 O3 -1.4(3) . . . .
C8 C7 C6 O3 177.1(2) . . . .
C1 N1 C5 C4 0.1(5) . . . .
Co1 N1 C5 C4 179.1(3) . . . .
C5 N1 C1 C2 0.3(5) . . . .
Co1 N1 C1 C2 -178.7(3) . . . .
N1 C1 C2 C3 -0.7(6) . . . .
C1 C2 C3 C4 0.6(6) . . . .
N1 C5 C4 C3 -0.1(6) . . . .
C2 C3 C4 C5 -0.2(6) . . . .
